data_7240326
loop_
_publ_author_name
'Mondal, Ipsita'
'Basak, Tanmoy'
'Banerjee, Snehasis'
'Chattopadhyay, Shouvik'

_publ_section_title
;
 A theoretical insight on the rigid hydrogen-bonded network in the solid
 state structure of two zinc(ii) complexes and their strong fluorescence
 behaviors
;
_journal_name_full CrystEngComm
_journal_paper_doi 10.1039/D0CE00125B
_journal_year 2020
_chemical_formula_moiety 'C21 H29 N5 O4 Zn'
_chemical_formula_sum 'C21 H29 N5 O4 Zn'
_chemical_formula_weight 480.88
_space_group_crystal_system monoclinic
_space_group_IT_number 14
_space_group_name_Hall '-P 2yn'
_space_group_name_H-M_alt 'P 1 21/n 1'
_atom_sites_solution_hydrogens mixed
_audit_creation_method SHELXL-2018/1
_audit_update_record
;
2019-12-04 deposited with the CCDC.	2020-02-25 downloaded from the CCDC.
;
_cell_angle_alpha 90
_cell_angle_beta 108.332(2)
_cell_angle_gamma 90
_cell_formula_units_Z 4
_cell_length_a 11.3910(8)
_cell_length_b 18.0035(13)
_cell_length_c 11.8490(10)
_cell_measurement_reflns_used 900
_cell_measurement_temperature 273(2)
_cell_measurement_theta_max 26.379
_cell_measurement_theta_min 2.01
_cell_volume 2306.6(3)
_computing_structure_refinement 'SHELXL-2018/1 (Sheldrick, 2018)'
_computing_structure_solution 'SHELXT 2014/5 (Sheldrick, 2014)'
_diffrn_ambient_temperature 273(2)
_diffrn_measured_fraction_theta_full 0.999
_diffrn_measured_fraction_theta_max 0.997
_diffrn_measurement_device_type 'BRUKER SMART APEX II'
_diffrn_radiation_type MoK\a
_diffrn_radiation_wavelength 0.71073
_diffrn_reflns_av_R_equivalents 0.0320
_diffrn_reflns_av_unetI/netI 0.0199
_diffrn_reflns_Laue_measured_fraction_full 0.999
_diffrn_reflns_Laue_measured_fraction_max 0.997
_diffrn_reflns_limit_h_max 14
_diffrn_reflns_limit_h_min -14
_diffrn_reflns_limit_k_max 22
_diffrn_reflns_limit_k_min -22
_diffrn_reflns_limit_l_max 14
_diffrn_reflns_limit_l_min -14
_diffrn_reflns_number 34581
_diffrn_reflns_point_group_measured_fraction_full 0.999
_diffrn_reflns_point_group_measured_fraction_max 0.997
_diffrn_reflns_theta_full 25.242
_diffrn_reflns_theta_max 26.379
_diffrn_reflns_theta_min 2.163
_exptl_absorpt_coefficient_mu 1.101
_exptl_absorpt_correction_T_max 0.7452
_exptl_absorpt_correction_T_min 0.3662
_exptl_absorpt_correction_type multi-scan
_exptl_crystal_colour white
_exptl_crystal_density_diffrn 1.385
_exptl_crystal_description block
_exptl_crystal_F_000 1008
_refine_diff_density_max 0.757
_refine_diff_density_min -0.758
_refine_diff_density_rms 0.223
_refine_ls_extinction_method none
_refine_ls_goodness_of_fit_ref 1.148
_refine_ls_hydrogen_treatment mixed
_refine_ls_matrix_type full
_refine_ls_number_parameters 296
_refine_ls_number_reflns 4717
_refine_ls_number_restraints 0
_refine_ls_restrained_S_all 1.148
_refine_ls_R_factor_all 0.0481
_refine_ls_R_factor_gt 0.0327
_refine_ls_shift/su_max 0.001
_refine_ls_shift/su_mean 0.000
_refine_ls_structure_factor_coef Fsqd
_refine_ls_weighting_details 'w=1/[\s^2^(Fo^2^)+(0.0667P)^2^+0.5626P] where P=(Fo^2^+2Fc^2^)/3'
_refine_ls_weighting_scheme calc
_refine_ls_wR_factor_gt 0.1000
_refine_ls_wR_factor_ref 0.1200
_reflns_Friedel_coverage 0.000
_reflns_number_gt 3947
_reflns_number_total 4717
_reflns_threshold_expression 'I > 2\s(I)'
_cod_data_source_file d0ce00125b2.cif
_cod_data_source_block 1
_cod_original_sg_symbol_H-M 'P 21/n'
_cod_database_code 7240326
_shelx_shelxl_version_number 2018/1
_shelx_space_group_comment
;
The symmetry employed for this shelxl refinement is uniquely defined
by the following loop, which should always be used as a source of
symmetry information in preference to the above space-group names.
They are only intended as comments.
;

loop_
_space_group_symop_operation_xyz
'x, y, z'
'-x+1/2, y+1/2, -z+1/2'
'-x, -y, -z'
'x-1/2, -y-1/2, z-1/2'

loop_
_atom_site_label
_atom_site_type_symbol
_atom_site_fract_x
_atom_site_fract_y
_atom_site_fract_z
_atom_site_U_iso_or_equiv
_atom_site_adp_type
_atom_site_occupancy
_atom_site_site_symmetry_order
_atom_site_calc_flag
_atom_site_refinement_flags_posn
_atom_site_refinement_flags_adp
_atom_site_refinement_flags_occupancy
_atom_site_disorder_assembly
_atom_site_disorder_group
Zn1 Zn 0.61828(2) 0.40503(2) 0.37837(2) 0.04095(12) Uani 1 1 d . . . . .
O4 O 0.9323(2) 0.53801(14) 0.3378(2) 0.0658(6) Uani 1 1 d . . . . .
O3 O 0.5085(2) 0.38629(13) 0.52201(19) 0.0590(5) Uani 1 1 d . . . . .
O1 O 0.64402(16) 0.50353(10) 0.46214(16) 0.0510(4) Uani 1 1 d . . . . .
O2 O 0.82461(17) 0.45128(10) 0.54657(17) 0.0558(5) Uani 1 1 d . . . . .
N2 N 0.7358(2) 0.42638(12) 0.27472(19) 0.0426(5) Uani 1 1 d . . . . .
N1 N 0.69666(19) 0.30332(10) 0.43517(18) 0.0384(4) Uani 1 1 d . . . . .
N3 N 0.4565(2) 0.39655(14) 0.2515(2) 0.0594(6) Uani 1 1 d . . . . .
N5 N 0.4189(3) 0.3186(2) 0.0867(3) 0.1090(14) Uani 1 1 d . . . . .
C13 C 0.6984(2) 0.49585(14) 0.2032(3) 0.0503(6) Uani 1 1 d . . . . .
H13A H 0.620925 0.486593 0.140938 0.060 Uiso 1 1 calc R U . . .
H13B H 0.683275 0.534231 0.254407 0.060 Uiso 1 1 calc R U . . .
C14 C 0.7894(2) 0.52451(14) 0.1475(2) 0.0477(6) Uani 1 1 d . . . . .
C15 C 0.7606(3) 0.53174(15) 0.0256(3) 0.0598(7) Uani 1 1 d . . . . .
H15 H 0.682169 0.518064 -0.022871 0.072 Uiso 1 1 calc R U . . .
C16 C 0.8442(4) 0.55848(18) -0.0258(3) 0.0715(9) Uani 1 1 d . . . . .
H16 H 0.822649 0.563113 -0.107997 0.086 Uiso 1 1 calc R U . . .
C17 C 0.9606(4) 0.57843(18) 0.0455(4) 0.0724(10) Uani 1 1 d . . . . .
H17 H 1.018187 0.595874 0.010914 0.087 Uiso 1 1 calc R U . . .
C18 C 0.9930(3) 0.57285(17) 0.1679(3) 0.0623(8) Uani 1 1 d . . . . .
H18 H 1.071394 0.587138 0.215541 0.075 Uiso 1 1 calc R U . . .
C19 C 0.9075(3) 0.54576(15) 0.2187(2) 0.0511(6) Uani 1 1 d . . . . .
C12 C 0.7492(3) 0.36257(14) 0.2005(2) 0.0481(6) Uani 1 1 d . . . . .
H12A H 0.806065 0.376409 0.157907 0.058 Uiso 1 1 calc R U . . .
H12B H 0.669575 0.352648 0.141835 0.058 Uiso 1 1 calc R U . . .
C9 C 0.7961(2) 0.29091(14) 0.2702(2) 0.0469(6) Uani 1 1 d . . . . .
C8 C 0.7087(2) 0.25929(13) 0.3336(2) 0.0448(6) Uani 1 1 d . . . . .
H8A H 0.627154 0.254148 0.275613 0.054 Uiso 1 1 calc R U . . .
H8B H 0.737065 0.209890 0.362015 0.054 Uiso 1 1 calc R U . . .
C7 C 0.6312(3) 0.25882(14) 0.5031(2) 0.0484(6) Uani 1 1 d . . . . .
H7A H 0.665262 0.208980 0.514901 0.058 Uiso 1 1 calc R U . . .
H7B H 0.544340 0.255103 0.457220 0.058 Uiso 1 1 calc R U . . .
C6 C 0.6434(2) 0.29316(14) 0.6217(2) 0.0464(6) Uani 1 1 d . . . . .
C1 C 0.5813(2) 0.35850(14) 0.6286(2) 0.0458(6) Uani 1 1 d . . . . .
C2 C 0.5948(3) 0.39249(17) 0.7361(3) 0.0582(7) Uani 1 1 d . . . . .
H2 H 0.554846 0.437123 0.739218 0.070 Uiso 1 1 calc R U . . .
C3 C 0.6684(3) 0.3594(2) 0.8390(3) 0.0710(9) Uani 1 1 d . . . . .
H3 H 0.676807 0.381656 0.911964 0.085 Uiso 1 1 calc R U . . .
C4 C 0.7290(3) 0.2945(2) 0.8354(3) 0.0742(9) Uani 1 1 d . . . . .
H4 H 0.778030 0.272590 0.905483 0.089 Uiso 1 1 calc R U . . .
C5 C 0.7171(3) 0.26139(18) 0.7269(3) 0.0633(8) Uani 1 1 d . . . . .
H5 H 0.758992 0.217382 0.724403 0.076 Uiso 1 1 calc R U . . .
C10 C 0.9261(2) 0.30236(18) 0.3581(3) 0.0623(8) Uani 1 1 d . . . . .
H10A H 0.979333 0.322145 0.316691 0.093 Uiso 1 1 calc R U . . .
H10B H 0.922174 0.336478 0.419030 0.093 Uiso 1 1 calc R U . . .
H10C H 0.958263 0.255625 0.393502 0.093 Uiso 1 1 calc R U . . .
C11 C 0.8011(3) 0.23177(18) 0.1777(3) 0.0725(9) Uani 1 1 d . . . . .
H11A H 0.719690 0.224559 0.122601 0.109 Uiso 1 1 calc R U . . .
H11B H 0.855759 0.248156 0.135449 0.109 Uiso 1 1 calc R U . . .
H11C H 0.830849 0.185786 0.217399 0.109 Uiso 1 1 calc R U . . .
C20 C 0.7538(2) 0.50474(15) 0.5359(2) 0.0477(6) Uani 1 1 d . . . . .
C21 C 0.7922(3) 0.57432(19) 0.6083(3) 0.0765(10) Uani 1 1 d . . . . .
H21A H 0.725080 0.609223 0.587503 0.115 Uiso 1 1 calc R U . . .
H21B H 0.813499 0.562429 0.691301 0.115 Uiso 1 1 calc R U . . .
H21C H 0.862555 0.595738 0.592384 0.115 Uiso 1 1 calc R U . . .
N4 N 0.4399(2) 0.35693(16) 0.1679(2) 0.0633(7) Uani 1 1 d . . . . .
H4A H 0.994(3) 0.5434(19) 0.371(3) 0.062(11) Uiso 1 1 d . . . . .
H3A H 0.465(3) 0.417(2) 0.527(3) 0.071(12) Uiso 1 1 d . . . . .
H1A H 0.767(2) 0.3098(14) 0.479(2) 0.033(6) Uiso 1 1 d . . . . .
H2A H 0.806(3) 0.4369(14) 0.325(2) 0.037(6) Uiso 1 1 d . . . . .

loop_
_atom_site_aniso_label
_atom_site_aniso_U_11
_atom_site_aniso_U_22
_atom_site_aniso_U_33
_atom_site_aniso_U_23
_atom_site_aniso_U_13
_atom_site_aniso_U_12
Zn1 0.04151(18) 0.03427(18) 0.04185(19) -0.00537(11) 0.00563(13) 0.00353(10)
O4 0.0521(13) 0.0882(17) 0.0486(12) 0.0031(11) 0.0038(10) -0.0097(12)
O3 0.0616(12) 0.0578(12) 0.0557(12) -0.0029(10) 0.0160(10) 0.0179(10)
O1 0.0442(9) 0.0495(10) 0.0529(11) -0.0167(8) 0.0061(8) -0.0003(8)
O2 0.0533(11) 0.0497(11) 0.0542(11) -0.0069(9) 0.0023(8) 0.0005(9)
N2 0.0424(11) 0.0382(11) 0.0415(11) 0.0014(9) 0.0051(10) 0.0030(9)
N1 0.0358(10) 0.0342(10) 0.0420(11) -0.0026(8) 0.0075(9) 0.0007(8)
N3 0.0455(12) 0.0731(16) 0.0500(14) -0.0168(12) 0.0012(10) 0.0023(11)
N5 0.0741(19) 0.149(3) 0.081(2) -0.063(2) -0.0083(17) 0.015(2)
C13 0.0453(13) 0.0424(14) 0.0566(16) 0.0064(11) 0.0068(12) 0.0095(11)
C14 0.0552(15) 0.0361(12) 0.0459(14) 0.0055(10) 0.0076(11) 0.0099(11)
C15 0.078(2) 0.0446(15) 0.0485(16) 0.0068(12) 0.0087(14) 0.0105(14)
C16 0.106(3) 0.0568(18) 0.0531(18) 0.0113(14) 0.0273(19) 0.0196(18)
C17 0.094(3) 0.0533(18) 0.086(3) 0.0226(17) 0.052(2) 0.0207(17)
C18 0.0594(17) 0.0532(16) 0.075(2) 0.0117(15) 0.0229(15) 0.0053(14)
C19 0.0569(15) 0.0433(14) 0.0515(15) 0.0057(11) 0.0148(12) 0.0055(11)
C12 0.0560(15) 0.0459(14) 0.0420(14) -0.0003(11) 0.0151(11) 0.0066(11)
C9 0.0530(14) 0.0403(13) 0.0491(14) 0.0003(11) 0.0184(12) 0.0110(11)
C8 0.0513(14) 0.0327(12) 0.0484(14) -0.0053(10) 0.0127(11) 0.0044(10)
C7 0.0575(15) 0.0331(12) 0.0584(16) -0.0003(11) 0.0233(12) -0.0023(11)
C6 0.0527(14) 0.0402(13) 0.0503(15) 0.0031(11) 0.0219(12) -0.0058(11)
C1 0.0463(13) 0.0448(14) 0.0489(14) 0.0023(11) 0.0186(11) -0.0027(11)
C2 0.0676(18) 0.0539(16) 0.0585(18) -0.0068(13) 0.0275(15) -0.0031(13)
C3 0.089(2) 0.079(2) 0.0479(17) -0.0072(15) 0.0251(17) -0.0109(18)
C4 0.088(2) 0.081(2) 0.0515(18) 0.0160(16) 0.0197(16) 0.0061(19)
C5 0.078(2) 0.0561(17) 0.0609(18) 0.0154(14) 0.0291(15) 0.0085(15)
C10 0.0479(15) 0.0659(19) 0.074(2) 0.0134(15) 0.0201(14) 0.0133(13)
C11 0.102(3) 0.0564(18) 0.071(2) -0.0074(15) 0.0443(19) 0.0157(17)
C20 0.0498(14) 0.0486(15) 0.0429(14) -0.0085(11) 0.0119(11) -0.0097(12)
C21 0.070(2) 0.068(2) 0.077(2) -0.0342(18) 0.0038(17) -0.0116(17)
N4 0.0424(12) 0.0791(18) 0.0570(15) -0.0121(14) -0.0006(11) 0.0056(12)

loop_
_atom_type_symbol
_atom_type_description
_atom_type_scat_dispersion_real
_atom_type_scat_dispersion_imag
_atom_type_scat_source
C C 0.0033 0.0016 'International Tables Vol C Tables 4.2.6.8 and 6.1.1.4'
H H 0.0000 0.0000 'International Tables Vol C Tables 4.2.6.8 and 6.1.1.4'
N N 0.0061 0.0033 'International Tables Vol C Tables 4.2.6.8 and 6.1.1.4'
O O 0.0106 0.0060 'International Tables Vol C Tables 4.2.6.8 and 6.1.1.4'
Zn Zn 0.2839 1.4301 'International Tables Vol C Tables 4.2.6.8 and 6.1.1.4'

loop_
_geom_angle_atom_site_label_1
_geom_angle_atom_site_label_2
_geom_angle_atom_site_label_3
_geom_angle
_geom_angle_site_symmetry_1
_geom_angle_site_symmetry_3
_geom_angle_publ_flag
N3 Zn1 O1 113.50(9) . . ?
N3 Zn1 N1 112.57(10) . . ?
O1 Zn1 N1 130.09(8) . . ?
N3 Zn1 N2 100.41(10) . . ?
O1 Zn1 N2 96.07(8) . . ?
N1 Zn1 N2 93.61(8) . . ?
N3 Zn1 O3 87.70(10) . . ?
O1 Zn1 O3 78.69(8) . . ?
N1 Zn1 O3 85.02(8) . . ?
N2 Zn1 O3 171.64(8) . . ?
C19 O4 H4A 114(3) . . ?
C1 O3 Zn1 113.63(16) . . ?
C1 O3 H3A 115(3) . . ?
Zn1 O3 H3A 117(3) . . ?
C20 O1 Zn1 108.15(16) . . ?
C12 N2 C13 112.1(2) . . ?
C12 N2 Zn1 113.91(17) . . ?
C13 N2 Zn1 111.17(16) . . ?
C12 N2 H2A 109.4(17) . . ?
C13 N2 H2A 104.2(17) . . ?
Zn1 N2 H2A 105.4(17) . . ?
C8 N1 C7 109.89(19) . . ?
C8 N1 Zn1 110.59(15) . . ?
C7 N1 Zn1 114.59(15) . . ?
C8 N1 H1A 105.5(17) . . ?
C7 N1 H1A 107.2(17) . . ?
Zn1 N1 H1A 108.6(18) . . ?
N4 N3 Zn1 123.0(2) . . ?
C14 C13 N2 115.3(2) . . ?
C14 C13 H13A 108.4 . . ?
N2 C13 H13A 108.4 . . ?
C14 C13 H13B 108.4 . . ?
N2 C13 H13B 108.4 . . ?
H13A C13 H13B 107.5 . . ?
C15 C14 C19 118.1(3) . . ?
C15 C14 C13 121.8(3) . . ?
C19 C14 C13 120.0(2) . . ?
C16 C15 C14 121.8(3) . . ?
C16 C15 H15 119.1 . . ?
C14 C15 H15 119.1 . . ?
C15 C16 C17 119.3(3) . . ?
C15 C16 H16 120.4 . . ?
C17 C16 H16 120.4 . . ?
C16 C17 C18 120.8(3) . . ?
C16 C17 H17 119.6 . . ?
C18 C17 H17 119.6 . . ?
C17 C18 C19 119.3(3) . . ?
C17 C18 H18 120.4 . . ?
C19 C18 H18 120.4 . . ?
O4 C19 C18 122.9(3) . . ?
O4 C19 C14 116.5(3) . . ?
C18 C19 C14 120.6(3) . . ?
N2 C12 C9 114.5(2) . . ?
N2 C12 H12A 108.6 . . ?
C9 C12 H12A 108.6 . . ?
N2 C12 H12B 108.6 . . ?
C9 C12 H12B 108.6 . . ?
H12A C12 H12B 107.6 . . ?
C10 C9 C8 110.8(2) . . ?
C10 C9 C12 110.5(2) . . ?
C8 C9 C12 114.0(2) . . ?
C10 C9 C11 109.4(2) . . ?
C8 C9 C11 105.5(2) . . ?
C12 C9 C11 106.4(2) . . ?
N1 C8 C9 116.0(2) . . ?
N1 C8 H8A 108.3 . . ?
C9 C8 H8A 108.3 . . ?
N1 C8 H8B 108.3 . . ?
C9 C8 H8B 108.3 . . ?
H8A C8 H8B 107.4 . . ?
N1 C7 C6 111.7(2) . . ?
N1 C7 H7A 109.3 . . ?
C6 C7 H7A 109.3 . . ?
N1 C7 H7B 109.3 . . ?
C6 C7 H7B 109.3 . . ?
H7A C7 H7B 108.0 . . ?
C5 C6 C1 118.1(3) . . ?
C5 C6 C7 121.5(3) . . ?
C1 C6 C7 120.4(2) . . ?
O3 C1 C2 123.3(2) . . ?
O3 C1 C6 115.3(2) . . ?
C2 C1 C6 121.4(3) . . ?
C1 C2 C3 119.1(3) . . ?
C1 C2 H2 120.5 . . ?
C3 C2 H2 120.5 . . ?
C4 C3 C2 121.0(3) . . ?
C4 C3 H3 119.5 . . ?
C2 C3 H3 119.5 . . ?
C3 C4 C5 119.6(3) . . ?
C3 C4 H4 120.2 . . ?
C5 C4 H4 120.2 . . ?
C4 C5 C6 120.8(3) . . ?
C4 C5 H5 119.6 . . ?
C6 C5 H5 119.6 . . ?
C9 C10 H10A 109.5 . . ?
C9 C10 H10B 109.5 . . ?
H10A C10 H10B 109.5 . . ?
C9 C10 H10C 109.5 . . ?
H10A C10 H10C 109.5 . . ?
H10B C10 H10C 109.5 . . ?
C9 C11 H11A 109.5 . . ?
C9 C11 H11B 109.5 . . ?
H11A C11 H11B 109.5 . . ?
C9 C11 H11C 109.5 . . ?
H11A C11 H11C 109.5 . . ?
H11B C11 H11C 109.5 . . ?
O2 C20 O1 121.5(2) . . ?
O2 C20 C21 121.8(2) . . ?
O1 C20 C21 116.7(2) . . ?
C20 C21 H21A 109.5 . . ?
C20 C21 H21B 109.5 . . ?
H21A C21 H21B 109.5 . . ?
C20 C21 H21C 109.5 . . ?
H21A C21 H21C 109.5 . . ?
H21B C21 H21C 109.5 . . ?
N5 N4 N3 177.2(3) . . ?

loop_
_geom_bond_atom_site_label_1
_geom_bond_atom_site_label_2
_geom_bond_distance
_geom_bond_site_symmetry_2
_geom_bond_publ_flag
Zn1 N3 1.984(2) . ?
Zn1 O1 2.0083(17) . ?
Zn1 N1 2.0557(19) . ?
Zn1 N2 2.117(2) . ?
Zn1 O3 2.431(2) . ?
O4 C19 1.357(3) . ?
O4 H4A 0.69(3) . ?
O3 C1 1.369(3) . ?
O3 H3A 0.76(4) . ?
O1 C20 1.280(3) . ?
O2 C20 1.236(3) . ?
N2 C12 1.484(3) . ?
N2 C13 1.496(3) . ?
N2 H2A 0.85(3) . ?
N1 C8 1.483(3) . ?
N1 C7 1.490(3) . ?
N1 H1A 0.81(3) . ?
N3 N4 1.187(3) . ?
N5 N4 1.147(4) . ?
C13 C14 1.486(4) . ?
C13 H13A 0.9700 . ?
C13 H13B 0.9700 . ?
C14 C15 1.383(4) . ?
C14 C19 1.398(4) . ?
C15 C16 1.370(5) . ?
C15 H15 0.9300 . ?
C16 C17 1.377(5) . ?
C16 H16 0.9300 . ?
C17 C18 1.383(5) . ?
C17 H17 0.9300 . ?
C18 C19 1.385(4) . ?
C18 H18 0.9300 . ?
C12 C9 1.535(4) . ?
C12 H12A 0.9700 . ?
C12 H12B 0.9700 . ?
C9 C10 1.533(4) . ?
C9 C8 1.533(4) . ?
C9 C11 1.542(4) . ?
C8 H8A 0.9700 . ?
C8 H8B 0.9700 . ?
C7 C6 1.501(4) . ?
C7 H7A 0.9700 . ?
C7 H7B 0.9700 . ?
C6 C5 1.388(4) . ?
C6 C1 1.388(4) . ?
C1 C2 1.378(4) . ?
C2 C3 1.379(5) . ?
C2 H2 0.9300 . ?
C3 C4 1.365(5) . ?
C3 H3 0.9300 . ?
C4 C5 1.385(5) . ?
C4 H4 0.9300 . ?
C5 H5 0.9300 . ?
C10 H10A 0.9600 . ?
C10 H10B 0.9600 . ?
C10 H10C 0.9600 . ?
C11 H11A 0.9600 . ?
C11 H11B 0.9600 . ?
C11 H11C 0.9600 . ?
C20 C21 1.504(4) . ?
C21 H21A 0.9600 . ?
C21 H21B 0.9600 . ?
C21 H21C 0.9600 . ?

loop_
_geom_torsion_atom_site_label_1
_geom_torsion_atom_site_label_2
_geom_torsion_atom_site_label_3
_geom_torsion_atom_site_label_4
_geom_torsion
_geom_torsion_site_symmetry_1
_geom_torsion_site_symmetry_2
_geom_torsion_site_symmetry_3
_geom_torsion_site_symmetry_4
_geom_torsion_publ_flag
C12 N2 C13 C14 -63.6(3) . . . . ?
Zn1 N2 C13 C14 167.61(19) . . . . ?
N2 C13 C14 C15 119.4(3) . . . . ?
N2 C13 C14 C19 -61.3(3) . . . . ?
C19 C14 C15 C16 0.3(4) . . . . ?
C13 C14 C15 C16 179.7(3) . . . . ?
C14 C15 C16 C17 0.3(5) . . . . ?
C15 C16 C17 C18 -1.0(5) . . . . ?
C16 C17 C18 C19 1.0(5) . . . . ?
C17 C18 C19 O4 179.5(3) . . . . ?
C17 C18 C19 C14 -0.3(4) . . . . ?
C15 C14 C19 O4 179.9(2) . . . . ?
C13 C14 C19 O4 0.5(4) . . . . ?
C15 C14 C19 C18 -0.4(4) . . . . ?
C13 C14 C19 C18 -179.7(3) . . . . ?
C13 N2 C12 C9 176.0(2) . . . . ?
Zn1 N2 C12 C9 -56.7(3) . . . . ?
N2 C12 C9 C10 -62.4(3) . . . . ?
N2 C12 C9 C8 63.2(3) . . . . ?
N2 C12 C9 C11 178.9(2) . . . . ?
C7 N1 C8 C9 -168.1(2) . . . . ?
Zn1 N1 C8 C9 64.4(2) . . . . ?
C10 C9 C8 N1 56.5(3) . . . . ?
C12 C9 C8 N1 -68.9(3) . . . . ?
C11 C9 C8 N1 174.8(2) . . . . ?
C8 N1 C7 C6 166.4(2) . . . . ?
Zn1 N1 C7 C6 -68.4(2) . . . . ?
N1 C7 C6 C5 -108.3(3) . . . . ?
N1 C7 C6 C1 71.1(3) . . . . ?
Zn1 O3 C1 C2 124.5(2) . . . . ?
Zn1 O3 C1 C6 -54.7(3) . . . . ?
C5 C6 C1 O3 -178.9(2) . . . . ?
C7 C6 C1 O3 1.6(3) . . . . ?
C5 C6 C1 C2 2.0(4) . . . . ?
C7 C6 C1 C2 -177.5(2) . . . . ?
O3 C1 C2 C3 178.7(3) . . . . ?
C6 C1 C2 C3 -2.2(4) . . . . ?
C1 C2 C3 C4 1.0(5) . . . . ?
C2 C3 C4 C5 0.3(5) . . . . ?
C3 C4 C5 C6 -0.5(5) . . . . ?
C1 C6 C5 C4 -0.6(4) . . . . ?
C7 C6 C5 C4 178.9(3) . . . . ?
Zn1 O1 C20 O2 0.1(3) . . . . ?
Zn1 O1 C20 C21 179.9(2) . . . . ?
